data_7001533
loop_
_publ_author_name
'Kong, Fang'
'Hu, Chun-Li'
'Hu, Ting'
'Zhou, Yong'
'Mao, Jiang-Gao'

_publ_section_title
;
 Explorations of new phases in the GaIII/InIII--MoVI--SeIV/TeIV--O
 systems
;
_journal_issue 25
_journal_name_full 'Dalton Transactions'
_journal_page_first 4962
_journal_page_last 4970
_journal_paper_doi 10.1039/b903616d
_journal_year 2009
_chemical_formula_sum 'H2 In2 Mo2 O14 Se2'
_chemical_formula_weight 805.46
_chemical_name_systematic
;
?
;
_space_group_IT_number 15
_symmetry_cell_setting monoclinic
_symmetry_space_group_name_Hall '-I 2ya'
_symmetry_space_group_name_H-M 'I 1 2/a 1'
_atom_sites_solution_primary direct
_atom_sites_solution_secondary difmap
_audit_creation_method SHELXL-97
_cell_angle_alpha 90.00
_cell_angle_beta 90.909(6)
_cell_angle_gamma 90.00
_cell_formula_units_Z 4
_cell_length_a 13.669(6)
_cell_length_b 5.5673(19)
_cell_length_c 15.063(11)
_cell_measurement_temperature 293(2)
_cell_measurement_theta_max 27.4526
_cell_measurement_theta_min 3.9009
_cell_volume 1146.1(11)
_computing_structure_refinement 'SHELXL-97 (Sheldrick, 1997)'
_computing_structure_solution 'SHELXS-97 (Sheldrick, 1990)'
_diffrn_ambient_temperature 293(2)
_diffrn_measured_fraction_theta_full 0.996
_diffrn_measured_fraction_theta_max 0.996
_diffrn_measurement_device_type Mercury70
_diffrn_measurement_method CCD_Profile_fitting
_diffrn_radiation_monochromator graphite
_diffrn_radiation_source 'fine-focus sealed tube'
_diffrn_radiation_type MoK\a
_diffrn_radiation_wavelength 0.71073
_diffrn_reflns_av_R_equivalents 0.0206
_diffrn_reflns_av_sigmaI/netI 0.0207
_diffrn_reflns_limit_h_max 13
_diffrn_reflns_limit_h_min -17
_diffrn_reflns_limit_k_max 7
_diffrn_reflns_limit_k_min -6
_diffrn_reflns_limit_l_max 17
_diffrn_reflns_limit_l_min -19
_diffrn_reflns_number 4218
_diffrn_reflns_theta_full 27.47
_diffrn_reflns_theta_max 27.47
_diffrn_reflns_theta_min 2.70
_diffrn_standards_decay_% <1.0%
_exptl_absorpt_coefficient_mu 12.542
_exptl_absorpt_correction_T_max 1.0000
_exptl_absorpt_correction_T_min 0.6898
_exptl_absorpt_correction_type multi-scan
_exptl_crystal_colour White
_exptl_crystal_density_diffrn 4.668
_exptl_crystal_density_method 'not measured'
_exptl_crystal_description Prism
_exptl_crystal_F_000 1456
_exptl_crystal_size_max 0.10
_exptl_crystal_size_mid 0.10
_exptl_crystal_size_min 0.06
_refine_diff_density_max 1.027
_refine_diff_density_min -0.859
_refine_diff_density_rms 0.175
_refine_ls_extinction_method none
_refine_ls_goodness_of_fit_ref 1.108
_refine_ls_matrix_type full
_refine_ls_number_parameters 92
_refine_ls_number_reflns 1309
_refine_ls_number_restraints 0
_refine_ls_restrained_S_all 1.108
_refine_ls_R_factor_all 0.0232
_refine_ls_R_factor_gt 0.0213
_refine_ls_shift/su_max 0.001
_refine_ls_shift/su_mean 0.000
_refine_ls_structure_factor_coef Fsqd
_refine_ls_weighting_details 'calc w=1/[\s^2^(Fo^2^)+(0.0266P)^2^+2.0784P] where P=(Fo^2^+2Fc^2^)/3'
_refine_ls_weighting_scheme calc
_refine_ls_wR_factor_gt 0.0494
_refine_ls_wR_factor_ref 0.0503
_reflns_number_gt 1239
_reflns_number_total 1309
_reflns_threshold_expression >2sigma(I)
_cod_data_source_file b903616d.txt
_cod_data_source_block In2Mo2Se2O3(H2O)
_cod_depositor_comments
;
The following automatic conversions were performed:
'_exptl_absorpt_correction_type' value 'Multi-scan' changed to
'multi-scan' according to
'/home/saulius/struct/CIF-dictionaries/cif_core.dic' dictionary named
'cif_core.dic' version 2.4.1 from 2010-06-29.

Automatic conversion script
Id: cif_fix_enum 1527 2010-12-29 10:47:43Z saulius 
;
_cod_original_cell_volume 1146.1(10)
_cod_original_sg_symbol_H-M I2/a
_cod_database_code 7001533

loop_
_symmetry_equiv_pos_as_xyz
'x, y, z'
'-x+1/2, y, -z'
'x+1/2, y+1/2, z+1/2'
'-x+1, y+1/2, -z+1/2'
'-x, -y, -z'
'x-1/2, -y, z'
'-x+1/2, -y+1/2, -z+1/2'
'x, -y+1/2, z+1/2'

loop_
_atom_site_label
_atom_site_type_symbol
_atom_site_fract_x
_atom_site_fract_y
_atom_site_fract_z
_atom_site_U_iso_or_equiv
_atom_site_adp_type
_atom_site_occupancy
_atom_site_symmetry_multiplicity
_atom_site_calc_flag
_atom_site_refinement_flags
_atom_site_disorder_assembly
_atom_site_disorder_group
In1 In 0.864947(18) 0.15263(4) 0.270641(17) 0.00827(9) Uani 1 1 d . . .
Mo1 Mo 0.69267(2) -0.14094(5) 0.39677(2) 0.00748(10) Uani 1 1 d . . .
Se1 Se 0.95015(3) 0.65119(6) 0.38153(3) 0.00903(10) Uani 1 1 d . . .
O1 O 0.86046(18) 0.8658(4) 0.36578(18) 0.0105(5) Uani 1 1 d . . .
O2 O 0.71267(18) 0.1005(4) 0.31341(18) 0.0102(5) Uani 1 1 d . . .
O3 O 0.8849(2) 0.3942(4) 0.37943(19) 0.0136(6) Uani 1 1 d . . .
O4 O 0.7500 -0.2854(6) 0.5000 0.0110(7) Uani 1 2 d S . .
O5 O 0.7500 0.1799(6) 0.5000 0.0155(8) Uani 1 2 d S . .
H5A H 0.7042 0.2662 0.5204 0.019 Uiso 1 1 d R . .
O6 O 0.57989(19) -0.0671(5) 0.43232(19) 0.0200(6) Uani 1 1 d . . .
O7 O 0.9933(2) 0.6637(5) 0.2776(2) 0.0192(6) Uani 1 1 d . . .
O8 O 0.6729(2) -0.3974(5) 0.3348(2) 0.0161(6) Uani 1 1 d . . .

loop_
_atom_site_aniso_label
_atom_site_aniso_U_11
_atom_site_aniso_U_22
_atom_site_aniso_U_33
_atom_site_aniso_U_23
_atom_site_aniso_U_13
_atom_site_aniso_U_12
In1 0.00675(14) 0.00818(14) 0.00992(15) 0.00119(9) 0.00181(10) -0.00016(9)
Mo1 0.00790(16) 0.00702(16) 0.00754(17) 0.00106(11) 0.00099(12) -0.00018(11)
Se1 0.00763(18) 0.00751(18) 0.0119(2) 0.00091(13) -0.00083(14) 0.00041(13)
O1 0.0082(12) 0.0082(11) 0.0151(14) 0.0033(10) 0.0035(11) 0.0020(9)
O2 0.0080(12) 0.0108(12) 0.0117(13) 0.0035(10) -0.0003(10) 0.0008(9)
O3 0.0173(14) 0.0087(12) 0.0149(14) -0.0013(10) 0.0044(11) -0.0038(10)
O4 0.0131(18) 0.0092(16) 0.0107(19) 0.000 0.0000(14) 0.000
O5 0.021(2) 0.0084(17) 0.017(2) 0.000 0.0002(16) 0.000
O6 0.0155(15) 0.0220(15) 0.0226(17) 0.0033(12) 0.0042(12) 0.0027(11)
O7 0.0093(13) 0.0278(16) 0.0206(16) 0.0043(12) 0.0059(12) 0.0028(11)
O8 0.0191(14) 0.0111(13) 0.0179(15) -0.0022(11) -0.0053(11) 0.0002(11)

loop_
_atom_type_symbol
_atom_type_description
_atom_type_scat_dispersion_real
_atom_type_scat_dispersion_imag
_atom_type_scat_source
O O 0.0106 0.0060 'International Tables Vol C Tables 4.2.6.8 and 6.1.1.4'
H H 0.0000 0.0000 'International Tables Vol C Tables 4.2.6.8 and 6.1.1.4'
Se Se -0.0929 2.2259 'International Tables Vol C Tables 4.2.6.8 and 6.1.1.4'
Mo Mo -1.6832 0.6857 'International Tables Vol C Tables 4.2.6.8 and 6.1.1.4'
In In -0.7276 1.3100 'International Tables Vol C Tables 4.2.6.8 and 6.1.1.4'

loop_
_geom_angle_atom_site_label_1
_geom_angle_atom_site_label_2
_geom_angle_atom_site_label_3
_geom_angle
_geom_angle_site_symmetry_1
_geom_angle_site_symmetry_3
_geom_angle_publ_flag
O7 In1 O3 98.14(11) 4_645 . ?
O7 In1 O2 103.29(11) 4_645 7_655 ?
O3 In1 O2 96.07(11) . 7_655 ?
O7 In1 O1 106.97(11) 4_645 1_545 ?
O3 In1 O1 87.76(11) . 1_545 ?
O2 In1 O1 148.63(10) 7_655 1_545 ?
O7 In1 O8 88.63(11) 4_645 7_645 ?
O3 In1 O8 173.20(10) . 7_645 ?
O2 In1 O8 82.99(11) 7_655 7_645 ?
O1 In1 O8 89.59(11) 1_545 7_645 ?
O7 In1 O2 173.27(10) 4_645 . ?
O3 In1 O2 88.17(10) . . ?
O2 In1 O2 78.23(11) 7_655 . ?
O1 In1 O2 70.76(9) 1_545 . ?
O8 In1 O2 85.04(10) 7_645 . ?
O7 In1 In1 142.74(9) 4_645 7_655 ?
O3 In1 In1 92.64(8) . 7_655 ?
O2 In1 In1 39.85(7) 7_655 7_655 ?
O1 In1 In1 109.01(7) 1_545 7_655 ?
O8 In1 In1 82.30(7) 7_645 7_655 ?
O2 In1 In1 38.38(7) . 7_655 ?
O6 Mo1 O8 103.70(14) . . ?
O6 Mo1 O2 100.50(13) . . ?
O8 Mo1 O2 104.86(13) . . ?
O6 Mo1 O4 102.07(11) . . ?
O8 Mo1 O4 98.67(14) . . ?
O2 Mo1 O4 142.27(11) . . ?
O6 Mo1 O1 163.23(12) . 1_545 ?
O8 Mo1 O1 92.92(11) . 1_545 ?
O2 Mo1 O1 72.56(10) . 1_545 ?
O4 Mo1 O1 77.23(7) . 1_545 ?
O6 Mo1 O5 84.67(11) . . ?
O8 Mo1 O5 167.99(11) . . ?
O2 Mo1 O5 81.66(11) . . ?
O4 Mo1 O5 70.84(12) . . ?
O1 Mo1 O5 79.27(7) 1_545 . ?
O3 Se1 O7 102.18(14) . . ?
O3 Se1 O1 102.14(13) . . ?
O7 Se1 O1 95.87(13) . . ?
Se1 O1 In1 125.38(13) . 1_565 ?
Se1 O1 Mo1 130.97(13) . 1_565 ?
In1 O1 Mo1 100.54(10) 1_565 1_565 ?
Mo1 O2 In1 141.82(13) . 7_655 ?
Mo1 O2 In1 116.15(12) . . ?
In1 O2 In1 101.77(11) 7_655 . ?
Se1 O3 In1 127.60(15) . . ?
Mo1 O4 Mo1 130.14(19) 2_656 . ?
Mo1 O5 Mo1 88.17(12) . 2_656 ?
Se1 O7 In1 131.75(17) . 4_655 ?
Mo1 O8 In1 164.56(17) . 7_645 ?

loop_
_geom_bond_atom_site_label_1
_geom_bond_atom_site_label_2
_geom_bond_distance
_geom_bond_site_symmetry_2
_geom_bond_publ_flag
In1 O7 2.081(3) 4_645 ?
In1 O3 2.134(3) . ?
In1 O2 2.139(3) 7_655 ?
In1 O1 2.147(3) 1_545 ?
In1 O8 2.187(3) 7_645 ?
In1 O2 2.208(3) . ?
In1 In1 3.3726(13) 7_655 ?
Mo1 O6 1.691(3) . ?
Mo1 O8 1.725(3) . ?
Mo1 O2 1.863(3) . ?
Mo1 O4 1.9079(18) . ?
Mo1 O1 2.348(3) 1_545 ?
Mo1 O5 2.487(3) . ?
Se1 O3 1.686(3) . ?
Se1 O7 1.683(3) . ?
Se1 O1 1.725(2) . ?
O1 In1 2.147(3) 1_565 ?
O1 Mo1 2.348(3) 1_565 ?
O2 In1 2.139(3) 7_655 ?
O4 Mo1 1.9079(18) 2_656 ?
O5 Mo1 2.487(3) 2_656 ?
O7 In1 2.081(3) 4_655 ?
O8 In1 2.187(3) 7_645 ?
